data_4029757
loop_
_publ_author_name
'Wang, Hong-Bo'
'Wisner, James A.'
'Jennings, Michael C.'

_publ_section_title
;
 Anion receptors containing thiazine-1,1-dioxide heterocycles as hydrogen
 bond donors.
;
_journal_name_full 'Beilstein journal of organic chemistry'
_journal_page_first 50
_journal_paper_doi 10.3762/bjoc.6.50
_journal_volume 6
_journal_year 2010
_chemical_formula_moiety 'C26 H20 N2 O4 S2, 2(C2 H6 O S)'
_chemical_formula_sum 'C30 H32 N2 O6 S4'
_chemical_formula_weight 644.82
_chemical_name_systematic
; 
 ? 
;
_space_group_IT_number 2
_symmetry_cell_setting triclinic
_symmetry_space_group_name_Hall '-P 1'
_symmetry_space_group_name_H-M 'P -1'
_atom_sites_solution_hydrogens geom
_atom_sites_solution_primary direct
_atom_sites_solution_secondary difmap
_audit_creation_method SHELXL-97
_cell_angle_alpha 93.832(2)
_cell_angle_beta 101.260(2)
_cell_angle_gamma 104.981(2)
_cell_formula_units_Z 2
_cell_length_a 9.1096(3)
_cell_length_b 13.0878(5)
_cell_length_c 14.0139(6)
_cell_measurement_reflns_used 8547
_cell_measurement_temperature 150(2)
_cell_measurement_theta_max 30.03
_cell_measurement_theta_min 2.04
_cell_volume 1570.77(11)
_computing_cell_refinement 'DENZO-SMN (Otwinowski & Minor, 1997)'
_computing_data_collection 'COLLECT (Nonius, 1997-2001)'
_computing_data_reduction DENZO-SMN
_computing_molecular_graphics 'SHELXTL/PC (Sheldrick, 2001)'
_computing_publication_material SHELXTL/PC
_computing_structure_refinement 'SHELXL-97 (Sheldrick, 1997)'
_computing_structure_solution 'SHELXS-97 (Sheldrick, 1997)'
_diffrn_ambient_temperature 150(2)
_diffrn_measured_fraction_theta_full 0.998
_diffrn_measured_fraction_theta_max 0.998
_diffrn_measurement_device_type 'Nonius Kappa-CCD'
_diffrn_measurement_method '\f scans, and \w scans with \k offsets'
_diffrn_radiation_monochromator graphite
_diffrn_radiation_source 'fine-focus sealed tube'
_diffrn_radiation_type MoK\a
_diffrn_radiation_wavelength 0.71073
_diffrn_reflns_av_R_equivalents 0.0430
_diffrn_reflns_av_sigmaI/netI 0.0540
_diffrn_reflns_limit_h_max 11
_diffrn_reflns_limit_h_min -10
_diffrn_reflns_limit_k_max 16
_diffrn_reflns_limit_k_min -16
_diffrn_reflns_limit_l_max 16
_diffrn_reflns_limit_l_min -17
_diffrn_reflns_number 19398
_diffrn_reflns_theta_full 26.37
_diffrn_reflns_theta_max 26.37
_diffrn_reflns_theta_min 2.72
_diffrn_standards_number 0
_exptl_absorpt_coefficient_mu 0.347
_exptl_absorpt_correction_T_max 0.9828
_exptl_absorpt_correction_T_min 0.8808
_exptl_absorpt_correction_type multi-scan
_exptl_absorpt_process_details 'DENZO-SMN (Otwinowski & Minor, 1997)'
_exptl_crystal_colour colourless
_exptl_crystal_density_diffrn 1.363
_exptl_crystal_density_method 'not measured'
_exptl_crystal_description needle
_exptl_crystal_F_000 676
_exptl_crystal_size_max 0.38
_exptl_crystal_size_mid 0.15
_exptl_crystal_size_min 0.05
_refine_diff_density_max 0.660
_refine_diff_density_min -0.378
_refine_diff_density_rms 0.064
_refine_ls_extinction_method none
_refine_ls_goodness_of_fit_ref 1.082
_refine_ls_hydrogen_treatment constr
_refine_ls_matrix_type full
_refine_ls_number_parameters 390
_refine_ls_number_reflns 6418
_refine_ls_number_restraints 15
_refine_ls_restrained_S_all 1.115
_refine_ls_R_factor_all 0.0703
_refine_ls_R_factor_gt 0.0466
_refine_ls_shift/su_max 0.000
_refine_ls_shift/su_mean 0.000
_refine_ls_structure_factor_coef Fsqd
_refine_ls_weighting_details 'calc w=1/[\s^2^(Fo^2^)+(0.0620P)^2^+0.5796P] where P=(Fo^2^+2Fc^2^)/3'
_refine_ls_weighting_scheme calc
_refine_ls_wR_factor_gt 0.1206
_refine_ls_wR_factor_ref 0.1317
_reflns_number_gt 4731
_reflns_number_total 6418
_reflns_threshold_expression I>2\s(I)
_cod_data_source_file 1860-5397-6-50-S2.cif
_cod_data_source_block 07193
_cod_depositor_comments
;
The following automatic conversions were performed:

'_symmetry_cell_setting' value 'Triclinic' changed to 'triclinic'
according to
/usr/data/users/saulius/automatic-downloads/retrospective/Beilstein/lib/dictionaries/cif_core.dic
dictionary named 'cif_core.dic' version 2.4.2 from 2011-04-26.

Automatic conversion script
Id: cif_fix_values 2281 2013-09-26 08:29:07Z andrius 
;
_cod_original_cell_volume 1570.77(10)
_cod_database_code 4029757

loop_
_symmetry_equiv_pos_as_xyz
'x, y, z'
'-x, -y, -z'

loop_
_atom_site_label
_atom_site_type_symbol
_atom_site_fract_x
_atom_site_fract_y
_atom_site_fract_z
_atom_site_U_iso_or_equiv
_atom_site_adp_type
_atom_site_occupancy
_atom_site_symmetry_multiplicity
_atom_site_calc_flag
_atom_site_refinement_flags
_atom_site_disorder_assembly
_atom_site_disorder_group
C1 C -0.2165(3) 0.0330(2) -0.26081(19) 0.0301(6) Uani 1 1 d . . .
H1A H -0.2347 0.0189 -0.1979 0.036 Uiso 1 1 calc R . .
C2 C -0.3343(3) 0.0495(2) -0.3317(2) 0.0337(6) Uani 1 1 d . . .
H2A H -0.4335 0.0455 -0.3179 0.040 Uiso 1 1 calc R . .
C3 C -0.3067(3) 0.0716(2) -0.4227(2) 0.0322(6) Uani 1 1 d . . .
H3A H -0.3862 0.0852 -0.4708 0.039 Uiso 1 1 calc R . .
C4 C -0.1647(3) 0.0740(2) -0.44430(19) 0.0315(6) Uani 1 1 d . . .
H4A H -0.1475 0.0878 -0.5075 0.038 Uiso 1 1 calc R . .
C5 C -0.0465(3) 0.05627(19) -0.37384(18) 0.0258(6) Uani 1 1 d . . .
H5A H 0.0511 0.0573 -0.3889 0.031 Uiso 1 1 calc R . .
C6 C -0.0719(3) 0.03704(18) -0.28121(17) 0.0223(5) Uani 1 1 d . . .
C7 C 0.0588(3) 0.02640(18) -0.20339(17) 0.0211(5) Uani 1 1 d . . .
N8 N 0.0920(2) 0.09821(15) -0.12067(14) 0.0218(4) Uani 1 1 d . . .
H8A H 0.0407 0.1467 -0.1209 0.026 Uiso 1 1 calc R . .
C9 C 0.2008(3) 0.09836(18) -0.03774(16) 0.0200(5) Uani 1 1 d . . .
C10 C 0.2918(3) 0.03162(18) -0.03214(17) 0.0223(5) Uani 1 1 d . . .
H10A H 0.3568 0.0310 0.0296 0.027 Uiso 1 1 calc R . .
S11 S 0.29737(7) -0.05218(5) -0.12966(4) 0.02177(16) Uani 1 1 d . . .
O12 O 0.43685(19) -0.00957(14) -0.16575(13) 0.0300(4) Uani 1 1 d . . .
O13 O 0.2818(2) -0.15849(13) -0.10329(13) 0.0272(4) Uani 1 1 d . . .
C14 C 0.1364(3) -0.04673(19) -0.21405(17) 0.0237(5) Uani 1 1 d . . .
H14A H 0.1003 -0.0977 -0.2709 0.028 Uiso 1 1 calc R . .
C15 C 0.2121(3) 0.17705(18) 0.04688(16) 0.0194(5) Uani 1 1 d . . .
C16 C 0.3557(3) 0.22446(17) 0.11038(17) 0.0205(5) Uani 1 1 d . . .
H16A H 0.4463 0.2072 0.0989 0.025 Uiso 1 1 calc R . .
C17 C 0.3671(3) 0.29722(18) 0.19088(17) 0.0208(5) Uani 1 1 d . . .
C18 C 0.2339(3) 0.32216(18) 0.20737(18) 0.0243(5) Uani 1 1 d . . .
H18A H 0.2410 0.3716 0.2621 0.029 Uiso 1 1 calc R . .
C19 C 0.0909(3) 0.27513(19) 0.14421(18) 0.0264(6) Uani 1 1 d . . .
H19A H 0.0001 0.2920 0.1560 0.032 Uiso 1 1 calc R . .
C20 C 0.0800(3) 0.20371(19) 0.06418(17) 0.0233(5) Uani 1 1 d . . .
H20A H -0.0181 0.1726 0.0206 0.028 Uiso 1 1 calc R . .
C21 C 0.5198(3) 0.34287(18) 0.26026(17) 0.0212(5) Uani 1 1 d . . .
N22 N 0.5483(2) 0.44618(15) 0.30192(14) 0.0221(4) Uani 1 1 d . . .
H22A H 0.4879 0.4843 0.2758 0.027 Uiso 1 1 calc R . .
C23 C 0.6659(3) 0.49303(18) 0.38205(17) 0.0217(5) Uani 1 1 d . . .
C24 C 0.7771(3) 0.44584(19) 0.41868(18) 0.0236(5) Uani 1 1 d . . .
H24A H 0.8468 0.4771 0.4794 0.028 Uiso 1 1 calc R . .
S25 S 0.79836(7) 0.33288(5) 0.36124(5) 0.02507(17) Uani 1 1 d . . .
O26 O 0.8215(2) 0.25929(14) 0.43147(14) 0.0356(5) Uani 1 1 d . . .
O27 O 0.9198(2) 0.36101(15) 0.30738(14) 0.0356(5) Uani 1 1 d . . .
C28 C 0.6192(3) 0.28300(19) 0.28441(17) 0.0246(5) Uani 1 1 d . . .
H28A H 0.5881 0.2101 0.2575 0.029 Uiso 1 1 calc R . .
C29 C 0.6592(3) 0.59495(18) 0.43128(17) 0.0221(5) Uani 1 1 d . . .
C30 C 0.7966(3) 0.6716(2) 0.47818(19) 0.0303(6) Uani 1 1 d . . .
H30A H 0.8943 0.6598 0.4750 0.036 Uiso 1 1 calc R . .
C31 C 0.7922(3) 0.7642(2) 0.5291(2) 0.0373(7) Uani 1 1 d . . .
H31A H 0.8865 0.8152 0.5618 0.045 Uiso 1 1 calc R . .
C32 C 0.6511(3) 0.7829(2) 0.5327(2) 0.0367(7) Uani 1 1 d . . .
H32A H 0.6484 0.8469 0.5677 0.044 Uiso 1 1 calc R . .
C33 C 0.5126(3) 0.7083(2) 0.4851(2) 0.0322(6) Uani 1 1 d . . .
H33A H 0.4154 0.7215 0.4869 0.039 Uiso 1 1 calc R . .
C34 C 0.5176(3) 0.61467(19) 0.43492(18) 0.0264(6) Uani 1 1 d . . .
H34A H 0.4232 0.5635 0.4027 0.032 Uiso 1 1 calc R . .
O41 O -0.0208(3) 0.27359(16) -0.14990(16) 0.0494(6) Uani 1 1 d . . .
S42 S 0.05650(11) 0.36068(7) -0.20251(6) 0.0501(2) Uani 1 1 d D . .
C43 C 0.0809(8) 0.4803(3) -0.1279(3) 0.125(3) Uani 1 1 d D . .
H43A H -0.0205 0.4848 -0.1173 0.188 Uiso 1 1 calc R . .
H43B H 0.1263 0.5410 -0.1604 0.188 Uiso 1 1 calc R . .
H43C H 0.1505 0.4817 -0.0647 0.188 Uiso 1 1 calc R . .
C44 C -0.0877(4) 0.3754(3) -0.3002(2) 0.0595(10) Uani 1 1 d D . .
H44A H -0.1212 0.3116 -0.3485 0.089 Uiso 1 1 calc R . .
H44B H -0.0450 0.4379 -0.3314 0.089 Uiso 1 1 calc R . .
H44C H -0.1771 0.3850 -0.2752 0.089 Uiso 1 1 calc R . .
O51 O 0.3987(3) 0.57730(15) 0.19092(16) 0.0520(6) Uani 1 1 d . . .
S52A S 0.41726(18) 0.69575(13) 0.20364(12) 0.0331(4) Uani 0.43 1 d PD A 1
S52B S 0.50443(17) 0.67073(11) 0.15030(10) 0.0421(3) Uani 0.57 1 d PD A 2
C53 C 0.3639(4) 0.7298(3) 0.0834(3) 0.0565(10) Uani 1 1 d D . .
H53A H 0.2545 0.6921 0.0549 0.068 Uiso 0.43 1 calc PR A 1
H53B H 0.4299 0.7092 0.0425 0.068 Uiso 0.43 1 calc PR A 1
H53C H 0.3779 0.8068 0.0867 0.068 Uiso 0.43 1 calc PR A 1
H53D H 0.2979 0.6791 0.0272 0.068 Uiso 0.57 1 calc PR A 2
H53E H 0.4185 0.7948 0.0601 0.068 Uiso 0.57 1 calc PR A 2
H53F H 0.2991 0.7475 0.1266 0.068 Uiso 0.57 1 calc PR A 2
C54 C 0.6007(5) 0.7657(3) 0.2383(4) 0.107(2) Uani 1 1 d D . .
H54A H 0.6434 0.7529 0.3048 0.128 Uiso 0.43 1 calc PR A 1
H54B H 0.6081 0.8416 0.2376 0.128 Uiso 0.43 1 calc PR A 1
H54C H 0.6601 0.7442 0.1931 0.128 Uiso 0.43 1 calc PR A 1
H54D H 0.6821 0.7425 0.2806 0.128 Uiso 0.57 1 calc PR A 2
H54E H 0.5294 0.7824 0.2770 0.128 Uiso 0.57 1 calc PR A 2
H54F H 0.6488 0.8293 0.2103 0.128 Uiso 0.57 1 calc PR A 2

loop_
_atom_site_aniso_label
_atom_site_aniso_U_11
_atom_site_aniso_U_22
_atom_site_aniso_U_33
_atom_site_aniso_U_23
_atom_site_aniso_U_13
_atom_site_aniso_U_12
C1 0.0283(14) 0.0349(15) 0.0273(14) 0.0007(11) 0.0050(11) 0.0110(11)
C2 0.0247(14) 0.0361(15) 0.0396(16) -0.0032(12) 0.0017(12) 0.0132(12)
C3 0.0321(15) 0.0239(13) 0.0366(15) 0.0006(11) -0.0069(12) 0.0123(11)
C4 0.0396(16) 0.0280(14) 0.0244(13) 0.0063(11) 0.0013(12) 0.0083(12)
C5 0.0265(13) 0.0255(13) 0.0253(13) 0.0023(10) 0.0043(11) 0.0082(10)
C6 0.0225(12) 0.0191(12) 0.0234(12) -0.0014(9) 0.0003(10) 0.0069(10)
C7 0.0218(12) 0.0201(12) 0.0195(12) 0.0011(9) 0.0039(10) 0.0029(10)
N8 0.0236(11) 0.0223(10) 0.0197(10) -0.0018(8) 0.0009(8) 0.0106(8)
C9 0.0184(12) 0.0214(12) 0.0188(12) 0.0018(9) 0.0039(9) 0.0032(9)
C10 0.0211(12) 0.0235(12) 0.0203(12) -0.0015(9) 0.0004(10) 0.0070(10)
S11 0.0200(3) 0.0233(3) 0.0218(3) -0.0021(2) 0.0020(2) 0.0090(2)
O12 0.0228(9) 0.0372(10) 0.0314(10) 0.0022(8) 0.0097(8) 0.0085(8)
O13 0.0291(9) 0.0210(9) 0.0320(10) 0.0006(7) 0.0020(8) 0.0118(7)
C14 0.0246(13) 0.0242(12) 0.0212(12) -0.0027(10) -0.0003(10) 0.0104(10)
C15 0.0214(12) 0.0177(11) 0.0188(11) 0.0004(9) 0.0037(10) 0.0059(9)
C16 0.0192(12) 0.0195(12) 0.0236(12) 0.0017(9) 0.0054(10) 0.0068(9)
C17 0.0220(12) 0.0193(11) 0.0225(12) 0.0011(9) 0.0058(10) 0.0076(10)
C18 0.0269(13) 0.0216(12) 0.0231(12) -0.0054(10) 0.0051(10) 0.0067(10)
C19 0.0197(12) 0.0282(13) 0.0318(14) -0.0019(11) 0.0052(11) 0.0091(10)
C20 0.0197(12) 0.0233(12) 0.0246(13) -0.0013(10) 0.0014(10) 0.0054(10)
C21 0.0229(12) 0.0206(12) 0.0188(11) -0.0021(9) 0.0027(10) 0.0063(10)
N22 0.0215(10) 0.0208(10) 0.0229(10) -0.0007(8) -0.0013(8) 0.0093(8)
C23 0.0214(12) 0.0214(12) 0.0208(12) 0.0007(9) 0.0041(10) 0.0042(10)
C24 0.0205(12) 0.0260(13) 0.0222(12) -0.0035(10) 0.0020(10) 0.0066(10)
S25 0.0227(3) 0.0270(3) 0.0271(3) 0.0017(3) 0.0028(3) 0.0121(3)
O26 0.0352(11) 0.0323(10) 0.0395(11) 0.0098(8) -0.0015(9) 0.0156(8)
O27 0.0285(10) 0.0414(11) 0.0417(11) 0.0020(9) 0.0147(9) 0.0135(9)
C28 0.0246(13) 0.0244(13) 0.0237(13) -0.0042(10) 0.0020(10) 0.0093(10)
C29 0.0229(12) 0.0210(12) 0.0218(12) -0.0001(9) 0.0036(10) 0.0065(10)
C30 0.0253(13) 0.0276(14) 0.0333(14) -0.0041(11) 0.0016(11) 0.0047(11)
C31 0.0374(16) 0.0283(14) 0.0377(16) -0.0080(12) 0.0030(13) 0.0013(12)
C32 0.0465(18) 0.0238(14) 0.0382(16) -0.0060(12) 0.0133(14) 0.0067(12)
C33 0.0350(15) 0.0304(14) 0.0380(15) 0.0046(12) 0.0163(12) 0.0147(12)
C34 0.0271(13) 0.0236(12) 0.0275(13) 0.0013(10) 0.0062(11) 0.0055(10)
O41 0.0720(16) 0.0401(12) 0.0500(13) 0.0156(10) 0.0178(12) 0.0339(11)
S42 0.0608(5) 0.0419(5) 0.0451(5) 0.0075(4) 0.0038(4) 0.0154(4)
C43 0.258(8) 0.036(2) 0.049(2) 0.0000(18) -0.006(3) 0.014(3)
C44 0.070(2) 0.058(2) 0.046(2) 0.0171(16) 0.0054(18) 0.0135(19)
O51 0.0623(15) 0.0279(11) 0.0566(14) 0.0126(10) -0.0092(12) 0.0112(10)
S52A 0.0294(8) 0.0321(8) 0.0417(9) 0.0138(7) 0.0110(7) 0.0104(7)
S52B 0.0457(8) 0.0429(8) 0.0438(8) 0.0091(6) 0.0098(6) 0.0222(6)
C53 0.052(2) 0.054(2) 0.062(2) 0.0326(18) 0.0010(17) 0.0116(16)
C54 0.081(3) 0.067(3) 0.126(4) 0.059(3) -0.038(3) -0.026(2)

loop_
_atom_type_symbol
_atom_type_description
_atom_type_scat_dispersion_real
_atom_type_scat_dispersion_imag
_atom_type_scat_source
C C 0.0033 0.0016 'International Tables Vol C Tables 4.2.6.8 and 6.1.1.4'
H H 0.0000 0.0000 'International Tables Vol C Tables 4.2.6.8 and 6.1.1.4'
N N 0.0061 0.0033 'International Tables Vol C Tables 4.2.6.8 and 6.1.1.4'
O O 0.0106 0.0060 'International Tables Vol C Tables 4.2.6.8 and 6.1.1.4'
S S 0.1246 0.1234 'International Tables Vol C Tables 4.2.6.8 and 6.1.1.4'

loop_
_geom_angle_atom_site_label_1
_geom_angle_atom_site_label_2
_geom_angle_atom_site_label_3
_geom_angle
C2 C1 C6 120.4(2)
C2 C1 H1A 119.8
C6 C1 H1A 119.8
C3 C2 C1 119.6(3)
C3 C2 H2A 120.2
C1 C2 H2A 120.2
C4 C3 C2 120.5(2)
C4 C3 H3A 119.8
C2 C3 H3A 119.8
C3 C4 C5 120.2(2)
C3 C4 H4A 119.9
C5 C4 H4A 119.9
C6 C5 C4 119.6(2)
C6 C5 H5A 120.2
C4 C5 H5A 120.2
C5 C6 C1 119.7(2)
C5 C6 C7 119.5(2)
C1 C6 C7 120.7(2)
C14 C7 N8 123.6(2)
C14 C7 C6 122.7(2)
N8 C7 C6 113.7(2)
C9 N8 C7 123.5(2)
C9 N8 H8A 118.2
C7 N8 H8A 118.2
C10 C9 N8 122.7(2)
C10 C9 C15 121.6(2)
N8 C9 C15 115.7(2)
C9 C10 S11 123.89(18)
C9 C10 H10A 118.1
S11 C10 H10A 118.1
O13 S11 O12 113.45(11)
O13 S11 C10 110.15(11)
O12 S11 C10 110.14(11)
O13 S11 C14 111.12(11)
O12 S11 C14 109.79(11)
C10 S11 C14 101.54(12)
C7 C14 S11 123.04(19)
C7 C14 H14A 118.5
S11 C14 H14A 118.5
C16 C15 C20 119.3(2)
C16 C15 C9 119.9(2)
C20 C15 C9 120.8(2)
C15 C16 C17 120.3(2)
C15 C16 H16A 119.8
C17 C16 H16A 119.8
C18 C17 C16 119.6(2)
C18 C17 C21 120.9(2)
C16 C17 C21 119.4(2)
C19 C18 C17 120.2(2)
C19 C18 H18A 119.9
C17 C18 H18A 119.9
C20 C19 C18 120.2(2)
C20 C19 H19A 119.9
C18 C19 H19A 119.9
C19 C20 C15 120.5(2)
C19 C20 H20A 119.8
C15 C20 H20A 119.8
C28 C21 N22 122.9(2)
C28 C21 C17 121.1(2)
N22 C21 C17 115.9(2)
C23 N22 C21 123.6(2)
C23 N22 H22A 118.2
C21 N22 H22A 118.2
C24 C23 N22 122.2(2)
C24 C23 C29 121.2(2)
N22 C23 C29 116.5(2)
C23 C24 S25 123.32(19)
C23 C24 H24A 118.3
S25 C24 H24A 118.3
O27 S25 O26 114.44(12)
O27 S25 C28 111.55(12)
O26 S25 C28 109.24(12)
O27 S25 C24 109.65(12)
O26 S25 C24 109.93(12)
C28 S25 C24 101.21(12)
C21 C28 S25 122.79(19)
C21 C28 H28A 118.6
S25 C28 H28A 118.6
C34 C29 C30 118.8(2)
C34 C29 C23 121.2(2)
C30 C29 C23 120.0(2)
C31 C30 C29 120.7(3)
C31 C30 H30A 119.7
C29 C30 H30A 119.7
C32 C31 C30 120.1(2)
C32 C31 H31A 119.9
C30 C31 H31A 119.9
C31 C32 C33 120.1(3)
C31 C32 H32A 119.9
C33 C32 H32A 119.9
C34 C33 C32 119.5(3)
C34 C33 H33A 120.2
C32 C33 H33A 120.2
C33 C34 C29 120.7(2)
C33 C34 H34A 119.6
C29 C34 H34A 119.6
O41 S42 C44 106.98(15)
O41 S42 C43 105.54(19)
C44 S42 C43 98.2(2)
S42 C43 H43A 109.5
S42 C43 H43B 109.5
H43A C43 H43B 109.5
S42 C43 H43C 109.5
H43A C43 H43C 109.5
H43B C43 H43C 109.5
S42 C44 H44A 109.5
S42 C44 H44B 109.5
H44A C44 H44B 109.5
S42 C44 H44C 109.5
H44A C44 H44C 109.5
H44B C44 H44C 109.5
S52A O51 S52B 49.05(10)
O51 S52A C54 112.3(2)
O51 S52A C53 105.66(18)
C54 S52A C53 102.1(2)
O51 S52B C54 110.4(2)
O51 S52B C53 102.23(15)
C54 S52B C53 101.8(2)
S52A C53 S52B 41.74(10)
S52A C53 H53A 109.5
S52B C53 H53A 124.9
S52A C53 H53B 109.5
S52B C53 H53B 67.7
H53A C53 H53B 109.5
S52A C53 H53C 109.5
S52B C53 H53C 123.6
H53A C53 H53C 109.5
H53B C53 H53C 109.5
S52A C53 H53D 124.4
S52B C53 H53D 109.5
H53A C53 H53D 38.6
H53B C53 H53D 70.9
H53C C53 H53D 122.9
S52A C53 H53E 124.0
S52B C53 H53E 109.5
H53A C53 H53E 122.5
H53B C53 H53E 73.0
H53C C53 H53E 36.5
H53D C53 H53E 109.5
S52A C53 H53F 67.7
S52B C53 H53F 109.5
H53A C53 H53F 70.9
H53B C53 H53F 176.9
H53C C53 H53F 73.0
H53D C53 H53F 109.5
H53E C53 H53F 109.5
S52B C54 S52A 45.98(12)
S52B C54 H54A 123.4
S52A C54 H54A 109.5
S52B C54 H54B 126.2
S52A C54 H54B 109.5
H54A C54 H54B 109.5
S52B C54 H54C 63.5
S52A C54 H54C 109.5
H54A C54 H54C 109.5
H54B C54 H54C 109.5
S52B C54 H54D 109.5
S52A C54 H54D 124.6
H54A C54 H54D 33.7
H54B C54 H54D 120.6
H54C C54 H54D 75.9
S52B C54 H54E 109.5
S52A C54 H54E 63.5
H54A C54 H54E 75.8
H54B C54 H54E 72.5
H54C C54 H54E 172.7
H54D C54 H54E 109.5
S52B C54 H54F 109.5
S52A C54 H54F 125.0
H54A C54 H54F 121.8
H54B C54 H54F 37.1
H54C C54 H54F 72.4
H54D C54 H54F 109.5
H54E C54 H54F 109.5

loop_
_geom_bond_atom_site_label_1
_geom_bond_atom_site_label_2
_geom_bond_distance
C1 C2 1.384(4)
C1 C6 1.391(4)
C1 H1A 0.9500
C2 C3 1.382(4)
C2 H2A 0.9500
C3 C4 1.378(4)
C3 H3A 0.9500
C4 C5 1.390(4)
C4 H4A 0.9500
C5 C6 1.390(3)
C5 H5A 0.9500
C6 C7 1.492(3)
C7 C14 1.345(3)
C7 N8 1.374(3)
N8 C9 1.372(3)
N8 H8A 0.8800
C9 C10 1.347(3)
C9 C15 1.487(3)
C10 S11 1.711(2)
C10 H10A 0.9500
S11 O13 1.4420(17)
S11 O12 1.4504(18)
S11 C14 1.715(2)
C14 H14A 0.9500
C15 C16 1.393(3)
C15 C20 1.395(3)
C16 C17 1.396(3)
C16 H16A 0.9500
C17 C18 1.391(3)
C17 C21 1.484(3)
C18 C19 1.386(3)
C18 H18A 0.9500
C19 C20 1.382(3)
C19 H19A 0.9500
C20 H20A 0.9500
C21 C28 1.353(3)
C21 N22 1.375(3)
N22 C23 1.372(3)
N22 H22A 0.8800
C23 C24 1.354(3)
C23 C29 1.481(3)
C24 S25 1.709(3)
C24 H24A 0.9500
S25 O27 1.4427(19)
S25 O26 1.4462(18)
S25 C28 1.708(2)
C28 H28A 0.9500
C29 C34 1.389(4)
C29 C30 1.395(3)
C30 C31 1.379(4)
C30 H30A 0.9500
C31 C32 1.379(4)
C31 H31A 0.9500
C32 C33 1.392(4)
C32 H32A 0.9500
C33 C34 1.387(4)
C33 H33A 0.9500
C34 H34A 0.9500
O41 S42 1.496(2)
S42 C44 1.761(3)
S42 C43 1.762(4)
C43 H43A 0.9800
C43 H43B 0.9800
C43 H43C 0.9800
C44 H44A 0.9800
C44 H44B 0.9800
C44 H44C 0.9800
O51 S52A 1.510(3)
O51 S52B 1.564(2)
S52A C54 1.643(4)
S52A C53 1.779(3)
S52B C54 1.626(5)
S52B C53 1.804(3)
C53 H53A 0.9800
C53 H53B 0.9800
C53 H53C 0.9800
C53 H53D 0.9800
C53 H53E 0.9800
C53 H53F 0.9800
C54 H54A 0.9800
C54 H54B 0.9800
C54 H54C 0.9800
C54 H54D 0.9800
C54 H54E 0.9800
C54 H54F 0.9800

loop_
_geom_hbond_atom_site_label_D
_geom_hbond_atom_site_label_H
_geom_hbond_atom_site_label_A
_geom_hbond_distance_DH
_geom_hbond_distance_HA
_geom_hbond_distance_DA
_geom_hbond_angle_DHA
N8 H8A O41 0.88 1.93 2.770(3) 159.5
N22 H22A O51 0.88 1.97 2.822(3) 162.3

loop_
_geom_torsion_atom_site_label_1
_geom_torsion_atom_site_label_2
_geom_torsion_atom_site_label_3
_geom_torsion_atom_site_label_4
_geom_torsion
C6 C1 C2 C3 -1.0(4)
C1 C2 C3 C4 2.1(4)
C2 C3 C4 C5 -1.3(4)
C3 C4 C5 C6 -0.6(4)
C4 C5 C6 C1 1.6(4)
C4 C5 C6 C7 -175.3(2)
C2 C1 C6 C5 -0.9(4)
C2 C1 C6 C7 176.0(2)
C5 C6 C7 C14 -57.7(3)
C1 C6 C7 C14 125.4(3)
C5 C6 C7 N8 122.1(2)
C1 C6 C7 N8 -54.8(3)
C14 C7 N8 C9 -4.4(4)
C6 C7 N8 C9 175.7(2)
C7 N8 C9 C10 4.0(4)
C7 N8 C9 C15 -175.6(2)
N8 C9 C10 S11 6.5(3)
C15 C9 C10 S11 -173.85(17)
C9 C10 S11 O13 -130.9(2)
C9 C10 S11 O12 103.2(2)
C9 C10 S11 C14 -13.1(2)
N8 C7 C14 S11 -5.7(4)
C6 C7 C14 S11 174.18(18)
O13 S11 C14 C7 129.7(2)
O12 S11 C14 C7 -104.0(2)
C10 S11 C14 C7 12.6(2)
C10 C9 C15 C16 34.0(3)
N8 C9 C15 C16 -146.3(2)
C10 C9 C15 C20 -145.5(2)
N8 C9 C15 C20 34.2(3)
C20 C15 C16 C17 0.5(3)
C9 C15 C16 C17 -179.0(2)
C15 C16 C17 C18 0.0(3)
C15 C16 C17 C21 177.1(2)
C16 C17 C18 C19 -0.1(3)
C21 C17 C18 C19 -177.1(2)
C17 C18 C19 C20 -0.4(4)
C18 C19 C20 C15 0.9(4)
C16 C15 C20 C19 -1.0(3)
C9 C15 C20 C19 178.6(2)
C18 C17 C21 C28 139.7(3)
C16 C17 C21 C28 -37.4(3)
C18 C17 C21 N22 -36.6(3)
C16 C17 C21 N22 146.4(2)
C28 C21 N22 C23 -10.7(4)
C17 C21 N22 C23 165.4(2)
C21 N22 C23 C24 9.2(4)
C21 N22 C23 C29 -166.6(2)
N22 C23 C24 S25 8.6(3)
C29 C23 C24 S25 -175.76(18)
C23 C24 S25 O27 98.2(2)
C23 C24 S25 O26 -135.1(2)
C23 C24 S25 C28 -19.7(2)
N22 C21 C28 S25 -5.9(4)
C17 C21 C28 S25 178.17(18)
O27 S25 C28 C21 -98.3(2)
O26 S25 C28 C21 134.2(2)
C24 S25 C28 C21 18.3(3)
C24 C23 C29 C34 -142.8(3)
N22 C23 C29 C34 33.0(3)
C24 C23 C29 C30 34.8(3)
N22 C23 C29 C30 -149.3(2)
C34 C29 C30 C31 1.4(4)
C23 C29 C30 C31 -176.3(2)
C29 C30 C31 C32 -1.2(4)
C30 C31 C32 C33 0.1(4)
C31 C32 C33 C34 0.7(4)
C32 C33 C34 C29 -0.4(4)
C30 C29 C34 C33 -0.6(4)
C23 C29 C34 C33 177.0(2)
S52B O51 S52A C54 -50.3(2)
S52B O51 S52A C53 60.27(16)
S52A O51 S52B C54 50.2(2)
S52A O51 S52B C53 -57.55(17)
O51 S52A C53 S52B -58.65(15)
C54 S52A C53 S52B 59.0(2)
O51 S52B C53 S52A 54.32(14)
C54 S52B C53 S52A -59.9(2)
O51 S52B C54 S52A -47.81(17)
C53 S52B C54 S52A 60.18(16)
O51 S52A C54 S52B 51.04(18)
C53 S52A C54 S52B -61.73(18)
